data_1526171
loop_
_publ_author_name
'Grippa, A.Yu.'
'Abakumov, A.M.'
'D'yachenko, O.G.'
'Antipov, E.V.'

_publ_section_title
;
 Crystal structure of Ba Nb0.9 S3 single crystals
;
_journal_name_full Kristallografiya
_journal_page_first 423
_journal_page_last 426
_journal_volume 46
_journal_year 2001
_chemical_formula_sum 'Ba Nb0.89 S3'
_space_group_IT_number 194
_symmetry_space_group_name_Hall '-P 6c 2c'
_symmetry_space_group_name_H-M 'P 63/m m c'
_cell_angle_alpha 90
_cell_angle_beta 90
_cell_angle_gamma 120
_cell_formula_units_Z 2
_cell_length_a 6.839
_cell_length_b 6.839
_cell_length_c 5.745
_cell_volume 232.705
_citation_journal_id_ASTM KRISAJ
_cod_data_source_file Grippa_KRISAJ_2001_1760.cif
_cod_data_source_block Ba1Nb0.89S3
_cod_original_cell_volume 232.7051
_cod_original_formula_sum 'Ba1 Nb0.89 S3'
_cod_database_code 1526171

loop_
_symmetry_equiv_pos_as_xyz
x,y,z
x-y,x,z+1/2
-y,x-y,z
-x,-y,z+1/2
-x+y,-x,z
y,-x+y,z+1/2
-y,-x,-z+1/2
x-y,-y,-z
x,x-y,-z+1/2
y,x,-z
-x+y,y,-z+1/2
-x,-x+y,-z
-x,-y,-z
-x+y,-x,-z-1/2
y,-x+y,-z
x,y,-z-1/2
x-y,x,-z
-y,x-y,-z-1/2
y,x,z-1/2
-x+y,y,z
-x,-x+y,z-1/2
-y,-x,z
x-y,-y,z-1/2
x,x-y,z

loop_
_atom_site_label
_atom_site_type_symbol
_atom_site_fract_x
_atom_site_fract_y
_atom_site_fract_z
_atom_site_occupancy
_atom_site_U_iso_or_equiv
S1 S-2 0.1702 0.3404 0.25 1 0.0
Ba1 Ba+2 0.3333 0.6667 0.75 1 0.0
Nb1 Nb+4 0 0 0 0.892 0.0
